data_7219615
loop_
_publ_author_name
'Wang, Jungang'
'Wang, Miao'
'Xiang, Jiachen'
'Cao, Liping'
'Wu, Anxin'
'Isaacs, Lyle'

_publ_section_title
;
 Dimeric packing of molecular clips induced by interactions between
 \p-systems
;
_journal_issue 12
_journal_name_full CrystEngComm
_journal_page_first 2486
_journal_paper_doi 10.1039/C4CE02447H
_journal_volume 17
_journal_year 2015
_chemical_formula_sum 'C47 H41 Cl3 F2 N3 O8.5'
_chemical_formula_weight 928.18
_chemical_name_systematic
; 
 ? 
;
_space_group_IT_number 2
_symmetry_cell_setting triclinic
_symmetry_space_group_name_Hall '-P 1'
_symmetry_space_group_name_H-M 'P -1'
_atom_sites_solution_hydrogens geom
_atom_sites_solution_primary direct
_atom_sites_solution_secondary difmap
_audit_creation_method SHELXL-97
_audit_update_record
;
2014-03-18 deposited with the CCDC.
2015-02-16 downloaded from the CCDC.
;
_cell_angle_alpha 114.0830(10)
_cell_angle_beta 93.5220(10)
_cell_angle_gamma 111.3440(10)
_cell_formula_units_Z 2
_cell_length_a 12.9379(12)
_cell_length_b 13.0294(12)
_cell_length_c 15.7092(14)
_cell_measurement_reflns_used 9772
_cell_measurement_temperature 100(2)
_cell_measurement_theta_max 22.68
_cell_measurement_theta_min 2.54
_cell_volume 2182.1(3)
_computing_cell_refinement 'Bruker SAINT'
_computing_data_collection 'Bruker APEX2'
_computing_data_reduction 'Bruker SAINT'
_computing_molecular_graphics 'Bruker SHELXTL'
_computing_publication_material 'Bruker SHELXTL'
_computing_structure_refinement 'SHELXL-97 (Sheldrick, 1997)'
_computing_structure_solution 'SHELXS-97 (Sheldrick, 1990)'
_diffrn_ambient_temperature 100(2)
_diffrn_measured_fraction_theta_full 0.981
_diffrn_measured_fraction_theta_max 0.981
_diffrn_measurement_device_type 'Bruker APEX-II CCD'
_diffrn_measurement_method '\f and \w scans'
_diffrn_radiation_monochromator graphite
_diffrn_radiation_source 'fine-focus sealed tube'
_diffrn_radiation_type MoK\a
_diffrn_radiation_wavelength 0.71073
_diffrn_reflns_av_R_equivalents 0.0251
_diffrn_reflns_av_sigmaI/netI 0.0394
_diffrn_reflns_limit_h_max 13
_diffrn_reflns_limit_h_min -14
_diffrn_reflns_limit_k_max 13
_diffrn_reflns_limit_k_min -14
_diffrn_reflns_limit_l_max 17
_diffrn_reflns_limit_l_min -17
_diffrn_reflns_number 12070
_diffrn_reflns_theta_full 22.69
_diffrn_reflns_theta_max 22.69
_diffrn_reflns_theta_min 1.74
_diffrn_standards_number 0
_exptl_absorpt_coefficient_mu 0.278
_exptl_absorpt_correction_T_max 0.9727
_exptl_absorpt_correction_T_min 0.9464
_exptl_absorpt_correction_type none
_exptl_crystal_colour colorless
_exptl_crystal_density_diffrn 1.413
_exptl_crystal_density_meas 1.413
_exptl_crystal_density_method 'not measured'
_exptl_crystal_description block
_exptl_crystal_F_000 962
_exptl_crystal_size_max 0.20
_exptl_crystal_size_mid 0.10
_exptl_crystal_size_min 0.10
_refine_diff_density_max 0.642
_refine_diff_density_min -0.530
_refine_diff_density_rms 0.074
_refine_ls_extinction_coef 0.0025(14)
_refine_ls_extinction_expression Fc^*^=kFc[1+0.001xFc^2^\l^3^/sin(2\q)]^-1/4^
_refine_ls_extinction_method SHELXL
_refine_ls_goodness_of_fit_ref 1.051
_refine_ls_hydrogen_treatment mixed
_refine_ls_matrix_type full
_refine_ls_number_parameters 631
_refine_ls_number_reflns 5719
_refine_ls_number_restraints 26
_refine_ls_restrained_S_all 1.051
_refine_ls_R_factor_all 0.0671
_refine_ls_R_factor_gt 0.0550
_refine_ls_shift/su_max 0.000
_refine_ls_shift/su_mean 0.000
_refine_ls_structure_factor_coef Fsqd
_refine_ls_weighting_details 'calc w=1/[\s^2^(Fo^2^)+(0.1097P)^2^+2.0342P] where P=(Fo^2^+2Fc^2^)/3'
_refine_ls_weighting_scheme calc
_refine_ls_wR_factor_gt 0.1622
_refine_ls_wR_factor_ref 0.1746
_reflns_number_gt 4676
_reflns_number_total 5719
_reflns_threshold_expression >2sigma(I)
_cod_data_source_file c4ce02447h2.cif
_cod_data_source_block 5
_cod_depositor_comments
;
The following automatic conversions were performed:

'_symmetry_cell_setting' value 'Triclinic' changed to 'triclinic'
according to
/usr/data/users/saulius/crontab/automatic-downloads/rss-feeds/RSC/lib/dictionaries/cif_core.dic
dictionary named 'cif_core.dic' version 2.4.2 from 2011-04-26.

Automatic conversion script
Id: cif_fix_values 3008 2015-01-20 13:52:24Z robertas 

 Adding full bibliography for 7219611--7219617.cif.
;
_cod_original_sg_symbol_H-M P-1
_cod_original_formula_sum 'C47 H41 Cl3 F2 N3 O8.50'
_cod_database_code 7219615

loop_
_symmetry_equiv_pos_as_xyz
'x, y, z'
'-x, -y, -z'

loop_
_atom_site_label
_atom_site_type_symbol
_atom_site_fract_x
_atom_site_fract_y
_atom_site_fract_z
_atom_site_U_iso_or_equiv
_atom_site_adp_type
_atom_site_occupancy
_atom_site_symmetry_multiplicity
_atom_site_calc_flag
_atom_site_refinement_flags
_atom_site_disorder_assembly
_atom_site_disorder_group
C1 C 0.1953(3) 1.0299(3) 0.2338(3) 0.0270(8) Uani 1 1 d . . .
C2 C 0.2177(3) 1.0878(3) 0.3330(3) 0.0279(8) Uani 1 1 d . . .
H2 H 0.2050 1.1597 0.3666 0.033 Uiso 1 1 calc R . .
C3 C 0.2591(3) 1.0377(3) 0.3816(2) 0.0256(8) Uani 1 1 d . . .
H3 H 0.2757 1.0761 0.4499 0.031 Uiso 1 1 calc R . .
C4 C 0.2770(3) 0.9318(3) 0.3320(2) 0.0212(8) Uani 1 1 d . . .
C5 C 0.2501(3) 0.8746(3) 0.2314(2) 0.0259(8) Uani 1 1 d . . .
H5 H 0.2600 0.8010 0.1967 0.031 Uiso 1 1 calc R . .
C6 C 0.2089(3) 0.9251(3) 0.1818(3) 0.0279(8) Uani 1 1 d . . .
H6 H 0.1909 0.8873 0.1135 0.033 Uiso 1 1 calc R . .
C7 C 0.3249(3) 0.8854(3) 0.3844(2) 0.0224(8) Uani 1 1 d . . .
C8 C 0.3672(3) 0.8528(3) 0.4338(2) 0.0207(8) Uani 1 1 d . . .
C9 C 0.4136(3) 0.8105(3) 0.4907(2) 0.0198(7) Uani 1 1 d . . .
C10 C 0.4266(3) 0.8639(3) 0.5913(2) 0.0179(7) Uani 1 1 d . . .
C11 C 0.4697(3) 0.8178(3) 0.6445(2) 0.0191(7) Uani 1 1 d . . .
C12 C 0.4998(3) 0.7189(3) 0.5974(2) 0.0200(7) Uani 1 1 d . . .
C13 C 0.4889(3) 0.6693(3) 0.4987(2) 0.0250(8) Uani 1 1 d . . .
H13 H 0.5105 0.6034 0.4673 0.030 Uiso 1 1 calc R . .
C14 C 0.4473(3) 0.7142(3) 0.4457(2) 0.0228(8) Uani 1 1 d . . .
H14 H 0.4414 0.6799 0.3784 0.027 Uiso 1 1 calc R . .
C15 C 0.5449(3) 0.6704(3) 0.6508(2) 0.0236(8) Uani 1 1 d . . .
C16 C 0.5812(3) 0.6291(3) 0.6951(2) 0.0240(8) Uani 1 1 d . . .
C17 C 0.6201(3) 0.5754(3) 0.7464(2) 0.0219(8) Uani 1 1 d . . .
C18 C 0.5497(3) 0.5220(3) 0.7951(2) 0.0275(8) Uani 1 1 d . . .
H18 H 0.4773 0.5247 0.7965 0.033 Uiso 1 1 calc R . .
C19 C 0.5846(3) 0.4655(3) 0.8412(3) 0.0320(9) Uani 1 1 d . . .
H19 H 0.5368 0.4286 0.8739 0.038 Uiso 1 1 calc R . .
C20 C 0.6900(3) 0.4639(3) 0.8386(3) 0.0303(9) Uani 1 1 d . . .
C21 C 0.7622(3) 0.5158(3) 0.7924(3) 0.0294(8) Uani 1 1 d . . .
H21 H 0.8347 0.5132 0.7922 0.035 Uiso 1 1 calc R . .
C22 C 0.7269(3) 0.5718(3) 0.7462(2) 0.0258(8) Uani 1 1 d . . .
H22 H 0.7757 0.6084 0.7138 0.031 Uiso 1 1 calc R . .
C23 C 0.3973(3) 0.9732(3) 0.6411(2) 0.0193(7) Uani 1 1 d . . .
H23A H 0.4683 1.0472 0.6845 0.023 Uiso 1 1 calc R . .
H23B H 0.3676 0.9913 0.5919 0.023 Uiso 1 1 calc R . .
C24 C 0.4903(3) 0.8781(3) 0.7538(2) 0.0201(7) Uani 1 1 d . . .
H24A H 0.5250 0.8360 0.7783 0.024 Uiso 1 1 calc R . .
H24B H 0.5464 0.9661 0.7809 0.024 Uiso 1 1 calc R . .
C25 C 0.1979(3) 0.9085(3) 0.6604(2) 0.0209(8) Uani 1 1 d . . .
C26 C 0.3035(3) 0.7617(3) 0.7759(2) 0.0201(8) Uani 1 1 d . . .
C27 C 0.3407(3) 0.9585(3) 0.7897(2) 0.0178(7) Uani 1 1 d . . .
C28 C 0.4194(3) 1.0932(3) 0.8654(2) 0.0204(7) Uani 1 1 d . . .
C29 C 0.5301(3) 1.2198(3) 1.0265(2) 0.0277(8) Uani 1 1 d . . .
H29A H 0.5254 1.2201 1.0893 0.033 Uiso 1 1 calc R . .
H29B H 0.5064 1.2830 1.0245 0.033 Uiso 1 1 calc R . .
C30 C 0.6511(3) 1.2521(4) 1.0172(3) 0.0369(10) Uani 1 1 d . . .
H30A H 0.6734 1.1874 1.0162 0.055 Uiso 1 1 calc R . .
H30B H 0.7022 1.3321 1.0719 0.055 Uiso 1 1 calc R . .
H30C H 0.6569 1.2580 0.9572 0.055 Uiso 1 1 calc R . .
C31 C 0.1432(2) 0.8930(2) 0.72989(19) 0.0069(6) Uani 1 1 d . . .
C32 C 0.2188(3) 0.9010(3) 0.8070(2) 0.0205(7) Uani 1 1 d . . .
C33 C 0.2051(3) 0.9788(3) 0.9064(2) 0.0230(8) Uani 1 1 d . . .
C34 C 0.2042(3) 1.1740(3) 1.0063(3) 0.0368(9) Uani 1 1 d D . .
H34A H 0.2464 1.1709 1.0593 0.044 Uiso 0.50(3) 1 calc PR A 1
H34B H 0.2420 1.2593 1.0138 0.044 Uiso 0.50(3) 1 calc PR A 1
H34C H 0.2686 1.2569 1.0299 0.044 Uiso 0.50(3) 1 d PR A 2
H34D H 0.2071 1.1450 1.0553 0.044 Uiso 0.50(3) 1 d PR A 2
C35 C 0.0859(9) 1.1477(14) 1.0149(11) 0.046(4) Uani 0.50(3) 1 d PDU A 1
H35A H 0.0457 1.1587 0.9667 0.068 Uiso 0.50(3) 1 calc PR A 1
H35B H 0.0866 1.2049 1.0794 0.068 Uiso 0.50(3) 1 calc PR A 1
H35C H 0.0466 1.0619 1.0043 0.068 Uiso 0.50(3) 1 calc PR A 1
C35' C 0.0927(9) 1.1841(15) 0.9847(11) 0.047(4) Uani 0.50(3) 1 d PDU A 2
H35D H 0.0954 1.2150 0.9371 0.071 Uiso 0.50(3) 1 calc PR A 2
H35E H 0.0830 1.2417 1.0440 0.071 Uiso 0.50(3) 1 calc PR A 2
H35F H 0.0282 1.1019 0.9590 0.071 Uiso 0.50(3) 1 calc PR A 2
C36 C 0.0186(3) 0.8198(3) 0.7057(2) 0.0242(8) Uani 1 1 d . . .
H36A H -0.0184 0.8444 0.6651 0.029 Uiso 1 1 calc R . .
H36B H -0.0074 0.8419 0.7659 0.029 Uiso 1 1 calc R . .
C37 C 0.1018(3) 0.6860(3) 0.7892(2) 0.0243(8) Uani 1 1 d . . .
H37A H 0.0665 0.7244 0.8400 0.029 Uiso 1 1 calc R . .
H37B H 0.1190 0.6250 0.8022 0.029 Uiso 1 1 calc R . .
C38 C -0.0229(3) 0.6794(3) 0.6533(2) 0.0234(8) Uani 1 1 d . . .
C39 C 0.0151(3) 0.6170(3) 0.6924(2) 0.0217(8) Uani 1 1 d . . .
C40 C -0.0292(3) 0.4872(3) 0.6448(2) 0.0263(8) Uani 1 1 d . . .
C41 C -0.1112(3) 0.4200(3) 0.5570(2) 0.0276(8) Uani 1 1 d . . .
H41 H -0.1409 0.3320 0.5239 0.033 Uiso 1 1 calc R . .
C42 C -0.1489(3) 0.4814(3) 0.5186(2) 0.0272(8) Uani 1 1 d . . .
H42 H -0.2051 0.4353 0.4592 0.033 Uiso 1 1 calc R . .
C43 C -0.1060(3) 0.6096(3) 0.5653(2) 0.0251(8) Uani 1 1 d . . .
C44 C -0.0241(4) 0.3033(3) 0.6403(3) 0.0394(10) Uani 1 1 d . . .
H44A H -0.1069 0.2600 0.6311 0.059 Uiso 1 1 calc R . .
H44B H 0.0162 0.2787 0.6778 0.059 Uiso 1 1 calc R . .
H44C H -0.0057 0.2812 0.5775 0.059 Uiso 1 1 calc R . .
C45 C -0.2334(3) 0.6067(4) 0.4452(3) 0.0393(10) Uani 1 1 d . . .
H45A H -0.2076 0.5582 0.3922 0.059 Uiso 1 1 calc R . .
H45B H -0.2534 0.6637 0.4296 0.059 Uiso 1 1 calc R . .
H45C H -0.3007 0.5503 0.4547 0.059 Uiso 1 1 calc R . .
C47 C -0.0172(9) 0.5500(9) 0.0608(7) 0.059(3) Uani 0.50 1 d P . .
H47A H -0.0895 0.5538 0.0665 0.070 Uiso 0.50 1 d PR . .
H47B H 0.0365 0.5998 0.1225 0.070 Uiso 0.50 1 d PR . .
Cl4 Cl 0.03611(12) 0.60796(12) -0.01608(10) 0.0660(4) Uani 1 1 d . . .
C46 C 0.2157(10) 0.2381(10) 0.7850(10) 0.041(3) Uani 0.465(4) 1 d PD B 1
H46A H 0.2557 0.1887 0.7912 0.049 Uiso 0.465(4) 1 calc PR B 1
H46B H 0.2221 0.2424 0.7240 0.049 Uiso 0.465(4) 1 calc PR B 1
Cl5 Cl 0.2823(4) 0.3887(4) 0.8814(3) 0.0573(11) Uani 0.465(4) 1 d PD B 1
Cl6 Cl 0.0708(2) 0.1637(2) 0.78117(19) 0.0529(9) Uani 0.465(4) 1 d PD B 1
C46' C 0.2336(12) 0.2114(12) 0.7541(9) 0.056(4) Uani 0.535(4) 1 d PDU B 2
H46C H 0.2638 0.1762 0.7894 0.067 Uiso 0.535(4) 1 calc PR B 2
H46D H 0.1521 0.1542 0.7215 0.067 Uiso 0.535(4) 1 calc PR B 2
Cl5' Cl 0.2444(5) 0.3593(6) 0.8370(4) 0.1038(18) Uani 0.535(4) 1 d PD B 2
Cl6' Cl 0.3102(2) 0.2232(2) 0.66834(16) 0.0675(9) Uani 0.535(4) 1 d PD B 2
F1 F 0.7248(2) 0.4087(2) 0.88424(16) 0.0437(6) Uani 1 1 d . . .
F2 F 0.15802(18) 1.0821(2) 0.18616(15) 0.0373(6) Uani 1 1 d . . .
N4 N 0.3135(2) 0.9531(2) 0.69675(18) 0.0183(6) Uani 1 1 d . . .
N16 N 0.2085(2) 0.7821(2) 0.79566(18) 0.0207(6) Uani 1 1 d . . .
N17 N 0.3884(2) 0.8740(2) 0.78873(18) 0.0182(6) Uani 1 1 d . . .
O1 O 0.15295(19) 0.8906(2) 0.58255(16) 0.0244(6) Uani 1 1 d . . .
O2 O 0.31444(19) 0.6667(2) 0.75504(15) 0.0234(5) Uani 1 1 d . . .
O3 O 0.4441(2) 1.1807(2) 0.84941(16) 0.0268(6) Uani 1 1 d . . .
O4 O 0.45262(18) 1.0965(2) 0.94832(15) 0.0233(5) Uani 1 1 d . . .
O5 O 0.1908(2) 0.9447(2) 0.96690(17) 0.0335(6) Uani 1 1 d . . .
O6 O 0.2119(2) 1.0864(2) 0.91405(16) 0.0270(6) Uani 1 1 d . A .
O7 O 0.0108(2) 0.4339(2) 0.69035(17) 0.0332(6) Uani 1 1 d . . .
O8 O -0.14270(19) 0.6771(2) 0.53214(16) 0.0295(6) Uani 1 1 d . . .
C48 C 0.0343(7) 0.0381(9) 0.5026(7) 0.050(3) Uani 0.50 1 d P C -1
H48A H -0.0223 0.0119 0.5370 0.075 Uiso 0.50 1 calc PR C -1
H48B H 0.0227 -0.0336 0.4417 0.075 Uiso 0.50 1 calc PR C -1
H48C H 0.0253 0.1021 0.4895 0.075 Uiso 0.50 1 calc PR C -1
O9 O 0.1468(5) 0.0874(6) 0.5603(4) 0.0530(16) Uani 0.50 1 d P . .
H9 H 0.1947 0.0985 0.5275 0.079 Uiso 0.50 1 calc PR C .

loop_
_atom_site_aniso_label
_atom_site_aniso_U_11
_atom_site_aniso_U_22
_atom_site_aniso_U_33
_atom_site_aniso_U_23
_atom_site_aniso_U_13
_atom_site_aniso_U_12
C1 0.0179(17) 0.039(2) 0.033(2) 0.0242(18) 0.0061(15) 0.0127(16)
C2 0.0222(18) 0.0270(19) 0.032(2) 0.0111(16) 0.0044(15) 0.0113(16)
C3 0.0217(18) 0.030(2) 0.0195(18) 0.0087(15) 0.0018(14) 0.0091(16)
C4 0.0152(16) 0.0260(19) 0.0215(18) 0.0133(15) 0.0047(14) 0.0051(14)
C5 0.0268(19) 0.031(2) 0.0234(19) 0.0137(16) 0.0078(15) 0.0142(16)
C6 0.0290(19) 0.035(2) 0.0223(18) 0.0153(16) 0.0065(15) 0.0146(17)
C7 0.0179(17) 0.0235(19) 0.0219(18) 0.0097(16) 0.0077(14) 0.0052(15)
C8 0.0233(18) 0.0208(18) 0.0169(17) 0.0089(15) 0.0076(14) 0.0075(15)
C9 0.0159(16) 0.0231(18) 0.0198(18) 0.0122(15) 0.0043(13) 0.0053(14)
C10 0.0140(16) 0.0176(17) 0.0199(17) 0.0096(14) 0.0044(13) 0.0034(14)
C11 0.0152(16) 0.0217(18) 0.0173(17) 0.0101(14) 0.0052(13) 0.0031(14)
C12 0.0160(16) 0.0186(17) 0.0253(19) 0.0121(15) 0.0046(14) 0.0048(14)
C13 0.0271(19) 0.0222(19) 0.0249(19) 0.0089(15) 0.0087(15) 0.0118(16)
C14 0.0274(18) 0.0204(18) 0.0159(17) 0.0066(14) 0.0059(14) 0.0072(15)
C15 0.0228(18) 0.0212(18) 0.0232(18) 0.0083(16) 0.0039(15) 0.0084(15)
C16 0.0228(18) 0.0222(19) 0.0206(18) 0.0056(16) 0.0041(14) 0.0081(16)
C17 0.0272(19) 0.0180(18) 0.0173(17) 0.0070(14) 0.0041(14) 0.0080(15)
C18 0.0281(19) 0.028(2) 0.0254(19) 0.0106(16) 0.0084(15) 0.0121(16)
C19 0.037(2) 0.028(2) 0.031(2) 0.0181(17) 0.0089(17) 0.0081(17)
C20 0.038(2) 0.031(2) 0.0274(19) 0.0165(17) 0.0029(16) 0.0166(17)
C21 0.0272(19) 0.031(2) 0.032(2) 0.0151(17) 0.0057(16) 0.0137(17)
C22 0.0258(19) 0.030(2) 0.0246(19) 0.0158(16) 0.0060(15) 0.0113(16)
C23 0.0203(17) 0.0199(18) 0.0181(17) 0.0115(14) 0.0050(14) 0.0061(14)
C24 0.0188(17) 0.0210(18) 0.0202(17) 0.0103(14) 0.0022(14) 0.0077(14)
C25 0.0235(18) 0.0133(17) 0.023(2) 0.0058(14) 0.0010(15) 0.0085(14)
C26 0.0236(18) 0.026(2) 0.0088(16) 0.0091(14) 0.0014(13) 0.0080(16)
C27 0.0200(17) 0.0209(17) 0.0152(16) 0.0112(14) 0.0030(13) 0.0084(14)
C28 0.0180(17) 0.025(2) 0.0192(18) 0.0108(15) 0.0045(14) 0.0104(15)
C29 0.0279(19) 0.027(2) 0.0137(17) 0.0039(15) -0.0036(14) 0.0045(16)
C30 0.031(2) 0.044(2) 0.023(2) 0.0158(18) 0.0009(16) 0.0023(18)
C31 0.0023(13) 0.0100(15) 0.0052(14) 0.0032(12) -0.0005(11) 0.0000(11)
C32 0.0198(17) 0.0206(18) 0.0195(17) 0.0091(14) 0.0036(14) 0.0076(15)
C33 0.0182(17) 0.026(2) 0.0188(18) 0.0071(16) 0.0027(14) 0.0077(15)
C34 0.044(2) 0.028(2) 0.029(2) 0.0026(17) 0.0117(18) 0.0166(18)
C35 0.048(5) 0.053(6) 0.033(6) 0.012(4) 0.018(4) 0.027(5)
C35' 0.043(5) 0.047(6) 0.040(6) 0.008(4) 0.017(4) 0.020(5)
C36 0.0172(17) 0.0279(19) 0.0219(18) 0.0074(15) 0.0042(14) 0.0085(15)
C37 0.0246(18) 0.0233(19) 0.0193(18) 0.0098(15) 0.0062(14) 0.0045(15)
C38 0.0165(17) 0.0269(19) 0.0191(18) 0.0073(15) 0.0079(14) 0.0048(15)
C39 0.0169(17) 0.0240(19) 0.0194(17) 0.0093(15) 0.0071(14) 0.0043(15)
C40 0.0226(18) 0.029(2) 0.0247(19) 0.0135(17) 0.0102(15) 0.0062(16)
C41 0.0227(18) 0.0224(19) 0.0233(19) 0.0044(15) 0.0057(15) 0.0019(15)
C42 0.0198(18) 0.028(2) 0.0195(18) 0.0029(16) 0.0043(14) 0.0051(16)
C43 0.0173(17) 0.032(2) 0.0232(18) 0.0110(16) 0.0079(15) 0.0097(16)
C44 0.042(2) 0.026(2) 0.039(2) 0.0130(18) 0.0025(18) 0.0051(18)
C45 0.029(2) 0.040(2) 0.032(2) 0.0064(18) -0.0090(17) 0.0109(18)
C47 0.058(6) 0.059(6) 0.054(6) 0.019(5) 0.014(5) 0.029(5)
Cl4 0.0699(8) 0.0626(8) 0.0688(8) 0.0422(7) 0.0096(7) 0.0193(7)
C46 0.054(7) 0.026(7) 0.046(8) 0.011(5) 0.020(5) 0.027(5)
Cl5 0.050(2) 0.047(2) 0.074(3) 0.027(2) 0.0280(19) 0.0181(17)
Cl6 0.0437(14) 0.0599(17) 0.0649(17) 0.0419(13) 0.0095(12) 0.0180(12)
C46' 0.059(6) 0.044(6) 0.070(8) 0.027(5) 0.006(5) 0.027(5)
Cl5' 0.107(4) 0.100(4) 0.116(4) 0.042(3) 0.038(3) 0.064(3)
Cl6' 0.098(2) 0.0463(14) 0.0476(14) 0.0237(11) 0.0050(12) 0.0202(13)
F1 0.0534(14) 0.0452(14) 0.0480(14) 0.0341(12) 0.0069(11) 0.0236(12)
F2 0.0408(12) 0.0509(14) 0.0399(12) 0.0302(11) 0.0110(10) 0.0289(11)
N4 0.0189(15) 0.0203(15) 0.0142(14) 0.0074(11) 0.0026(11) 0.0076(12)
N16 0.0208(15) 0.0229(15) 0.0181(14) 0.0101(12) 0.0050(12) 0.0081(12)
N17 0.0208(14) 0.0193(15) 0.0156(14) 0.0093(12) 0.0038(11) 0.0084(12)
O1 0.0247(12) 0.0264(13) 0.0183(13) 0.0099(10) -0.0030(10) 0.0089(11)
O2 0.0302(13) 0.0194(13) 0.0219(12) 0.0106(10) 0.0049(10) 0.0108(11)
O3 0.0326(14) 0.0206(13) 0.0231(13) 0.0111(11) 0.0002(10) 0.0070(11)
O4 0.0236(12) 0.0243(13) 0.0169(12) 0.0094(10) 0.0006(10) 0.0058(10)
O5 0.0429(16) 0.0306(14) 0.0208(13) 0.0103(12) 0.0114(11) 0.0105(12)
O6 0.0320(13) 0.0247(14) 0.0230(13) 0.0081(10) 0.0067(10) 0.0142(11)
O7 0.0400(15) 0.0227(14) 0.0277(13) 0.0120(11) 0.0013(11) 0.0049(12)
O8 0.0234(13) 0.0312(14) 0.0238(13) 0.0067(11) -0.0029(10) 0.0094(11)
C48 0.043(7) 0.063(8) 0.042(5) 0.018(6) 0.001(5) 0.030(5)
O9 0.064(4) 0.064(4) 0.045(3) 0.031(3) 0.019(3) 0.035(3)

loop_
_atom_type_symbol
_atom_type_description
_atom_type_scat_dispersion_real
_atom_type_scat_dispersion_imag
_atom_type_scat_source
C C 0.0033 0.0016 'International Tables Vol C Tables 4.2.6.8 and 6.1.1.4'
H H 0.0000 0.0000 'International Tables Vol C Tables 4.2.6.8 and 6.1.1.4'
N N 0.0061 0.0033 'International Tables Vol C Tables 4.2.6.8 and 6.1.1.4'
O O 0.0106 0.0060 'International Tables Vol C Tables 4.2.6.8 and 6.1.1.4'
F F 0.0171 0.0103 'International Tables Vol C Tables 4.2.6.8 and 6.1.1.4'
Cl Cl 0.1484 0.1585 'International Tables Vol C Tables 4.2.6.8 and 6.1.1.4'

loop_
_geom_angle_atom_site_label_1
_geom_angle_atom_site_label_2
_geom_angle_atom_site_label_3
_geom_angle
_geom_angle_site_symmetry_1
_geom_angle_site_symmetry_3
C6 C1 F2 118.8(3) . .
C6 C1 C2 123.6(3) . .
F2 C1 C2 117.6(3) . .
C1 C2 C3 117.8(3) . .
C1 C2 H2 121.1 . .
C3 C2 H2 121.1 . .
C2 C3 C4 121.0(3) . .
C2 C3 H3 119.5 . .
C4 C3 H3 119.5 . .
C3 C4 C5 119.0(3) . .
C3 C4 C7 119.7(3) . .
C5 C4 C7 121.2(3) . .
C6 C5 C4 120.2(3) . .
C6 C5 H5 119.9 . .
C4 C5 H5 119.9 . .
C1 C6 C5 118.3(3) . .
C1 C6 H6 120.9 . .
C5 C6 H6 120.9 . .
C8 C7 C4 176.1(3) . .
C7 C8 C9 178.0(3) . .
C14 C9 C10 119.5(3) . .
C14 C9 C8 119.3(3) . .
C10 C9 C8 121.2(3) . .
C11 C10 C9 119.6(3) . .
C11 C10 C23 120.7(3) . .
C9 C10 C23 119.7(3) . .
C10 C11 C12 119.9(3) . .
C10 C11 C24 120.7(3) . .
C12 C11 C24 119.4(3) . .
C13 C12 C11 119.7(3) . .
C13 C12 C15 119.4(3) . .
C11 C12 C15 120.8(3) . .
C14 C13 C12 120.9(3) . .
C14 C13 H13 119.5 . .
C12 C13 H13 119.5 . .
C13 C14 C9 120.3(3) . .
C13 C14 H14 119.9 . .
C9 C14 H14 119.9 . .
C16 C15 C12 179.2(4) . .
C15 C16 C17 177.7(3) . .
C18 C17 C22 118.9(3) . .
C18 C17 C16 120.2(3) . .
C22 C17 C16 120.9(3) . .
C19 C18 C17 120.4(3) . .
C19 C18 H18 119.8 . .
C17 C18 H18 119.8 . .
C20 C19 C18 118.6(3) . .
C20 C19 H19 120.7 . .
C18 C19 H19 120.7 . .
F1 C20 C21 118.3(3) . .
F1 C20 C19 118.6(3) . .
C21 C20 C19 123.0(3) . .
C20 C21 C22 118.3(3) . .
C20 C21 H21 120.9 . .
C22 C21 H21 120.9 . .
C21 C22 C17 120.8(3) . .
C21 C22 H22 119.6 . .
C17 C22 H22 119.6 . .
N4 C23 C10 114.1(3) . .
N4 C23 H23A 108.7 . .
C10 C23 H23A 108.7 . .
N4 C23 H23B 108.7 . .
C10 C23 H23B 108.7 . .
H23A C23 H23B 107.6 . .
N17 C24 C11 114.6(3) . .
N17 C24 H24A 108.6 . .
C11 C24 H24A 108.6 . .
N17 C24 H24B 108.6 . .
C11 C24 H24B 108.6 . .
H24A C24 H24B 107.6 . .
O1 C25 N4 125.9(3) . .
O1 C25 C31 126.3(3) . .
N4 C25 C31 107.7(3) . .
O2 C26 N16 127.2(3) . .
O2 C26 N17 125.7(3) . .
N16 C26 N17 107.0(3) . .
N17 C27 N4 113.9(3) . .
N17 C27 C28 111.3(3) . .
N4 C27 C28 110.2(3) . .
N17 C27 C32 103.0(2) . .
N4 C27 C32 102.7(2) . .
C28 C27 C32 115.5(3) . .
O3 C28 O4 126.4(3) . .
O3 C28 C27 123.4(3) . .
O4 C28 C27 110.2(3) . .
O4 C29 C30 110.5(3) . .
O4 C29 H29A 109.5 . .
C30 C29 H29A 109.5 . .
O4 C29 H29B 109.5 . .
C30 C29 H29B 109.5 . .
H29A C29 H29B 108.1 . .
C29 C30 H30A 109.5 . .
C29 C30 H30B 109.5 . .
H30A C30 H30B 109.5 . .
C29 C30 H30C 109.5 . .
H30A C30 H30C 109.5 . .
H30B C30 H30C 109.5 . .
C25 C31 C32 112.0(3) . .
C25 C31 C36 120.8(3) . .
C32 C31 C36 121.2(3) . .
N16 C32 C31 113.8(3) . .
N16 C32 C33 111.3(3) . .
C31 C32 C33 111.6(3) . .
N16 C32 C27 102.7(2) . .
C31 C32 C27 102.7(2) . .
C33 C32 C27 114.3(3) . .
O5 C33 O6 126.3(3) . .
O5 C33 C32 123.6(3) . .
O6 C33 C32 110.1(3) . .
C35 C34 O6 113.4(5) . .
C35 C34 C35' 30.3(4) . .
O6 C34 C35' 105.8(5) . .
C35 C34 H34A 108.9 . .
O6 C34 H34A 108.9 . .
C35' C34 H34A 136.1 . .
C35 C34 H34B 108.9 . .
O6 C34 H34B 108.9 . .
C35' C34 H34B 85.1 . .
H34A C34 H34B 107.7 . .
C35 C34 H34C 126.7 . .
O6 C34 H34C 110.0 . .
C35' C34 H34C 108.5 . .
H34A C34 H34C 84.0 . .
H34B C34 H34C 25.3 . .
C35 C34 H34D 83.3 . .
O6 C34 H34D 110.9 . .
C35' C34 H34D 113.0 . .
H34A C34 H34D 28.0 . .
H34B C34 H34D 128.8 . .
H34C C34 H34D 108.7 . .
C34 C35 H35A 109.5 . .
C34 C35 H35B 109.5 . .
C34 C35 H35C 109.5 . .
C34 C35' H35D 109.5 . .
C34 C35' H35E 109.5 . .
H35D C35' H35E 109.5 . .
C34 C35' H35F 109.5 . .
H35D C35' H35F 109.5 . .
H35E C35' H35F 109.5 . .
C31 C36 C38 115.6(3) . .
C31 C36 H36A 108.4 . .
C38 C36 H36A 108.4 . .
C31 C36 H36B 108.4 . .
C38 C36 H36B 108.4 . .
H36A C36 H36B 107.4 . .
N16 C37 C39 114.5(3) . .
N16 C37 H37A 108.6 . .
C39 C37 H37A 108.6 . .
N16 C37 H37B 108.6 . .
C39 C37 H37B 108.6 . .
H37A C37 H37B 107.6 . .
C39 C38 C43 118.8(3) . .
C39 C38 C36 121.8(3) . .
C43 C38 C36 119.4(3) . .
C38 C39 C40 120.4(3) . .
C38 C39 C37 121.7(3) . .
C40 C39 C37 117.8(3) . .
O7 C40 C41 124.2(3) . .
O7 C40 C39 116.2(3) . .
C41 C40 C39 119.6(3) . .
C42 C41 C40 120.0(3) . .
C42 C41 H41 120.0 . .
C40 C41 H41 120.0 . .
C41 C42 C43 120.9(3) . .
C41 C42 H42 119.6 . .
C43 C42 H42 119.6 . .
C42 C43 O8 123.8(3) . .
C42 C43 C38 120.4(3) . .
O8 C43 C38 115.8(3) . .
O7 C44 H44A 109.5 . .
O7 C44 H44B 109.5 . .
H44A C44 H44B 109.5 . .
O7 C44 H44C 109.5 . .
H44A C44 H44C 109.5 . .
H44B C44 H44C 109.5 . .
O8 C45 H45A 109.5 . .
O8 C45 H45B 109.5 . .
H45A C45 H45B 109.5 . .
O8 C45 H45C 109.5 . .
H45A C45 H45C 109.5 . .
H45B C45 H45C 109.5 . .
Cl4 C47 Cl4 110.4(5) . 2_565
Cl4 C47 C47 56.9(5) . 2_565
Cl4 C47 C47 53.5(4) 2_565 2_565
Cl4 C47 H47A 109.4 . .
Cl4 C47 H47A 109.7 2_565 .
C47 C47 H47A 125.8 2_565 .
Cl4 C47 H47B 108.5 . .
Cl4 C47 H47B 109.1 2_565 .
C47 C47 H47B 124.3 2_565 .
H47A C47 H47B 109.8 . .
C47 Cl4 C47 69.6(5) . 2_565
Cl5 C46 Cl6 111.8(6) . .
Cl5 C46 H46A 109.3 . .
Cl6 C46 H46A 109.3 . .
Cl5 C46 H46B 109.3 . .
Cl6 C46 H46B 109.3 . .
H46A C46 H46B 107.9 . .
Cl6' C46' Cl5' 111.0(7) . .
Cl6' C46' H46C 109.4 . .
Cl5' C46' H46C 109.4 . .
Cl6' C46' H46D 109.4 . .
Cl5' C46' H46D 109.4 . .
H46C C46' H46D 108.0 . .
C25 N4 C27 113.1(3) . .
C25 N4 C23 123.1(3) . .
C27 N4 C23 123.1(2) . .
C26 N16 C32 113.2(3) . .
C26 N16 C37 123.2(3) . .
C32 N16 C37 122.8(3) . .
C26 N17 C27 111.3(3) . .
C26 N17 C24 120.8(3) . .
C27 N17 C24 120.3(2) . .
C28 O4 C29 115.8(3) . .
C33 O6 C34 117.0(3) . .
C40 O7 C44 117.8(3) . .
C43 O8 C45 116.7(3) . .
O9 C48 H48A 109.5 . .
O9 C48 H48B 109.5 . .
O9 C48 H48C 109.5 . .
C48 O9 H9 109.5 . .

loop_
_geom_bond_atom_site_label_1
_geom_bond_atom_site_label_2
_geom_bond_distance
_geom_bond_site_symmetry_2
C1 C6 1.358(5) .
C1 F2 1.365(4) .
C1 C2 1.381(5) .
C2 C3 1.381(5) .
C2 H2 0.9500 .
C3 C4 1.394(5) .
C3 H3 0.9500 .
C4 C5 1.399(5) .
C4 C7 1.429(5) .
C5 C6 1.396(5) .
C5 H5 0.9500 .
C6 H6 0.9500 .
C7 C8 1.211(5) .
C8 C9 1.429(5) .
C9 C14 1.406(5) .
C9 C10 1.412(5) .
C10 C11 1.403(5) .
C10 C23 1.517(4) .
C11 C12 1.408(5) .
C11 C24 1.526(5) .
C12 C13 1.391(5) .
C12 C15 1.443(5) .
C13 C14 1.377(5) .
C13 H13 0.9500 .
C14 H14 0.9500 .
C15 C16 1.202(5) .
C16 C17 1.436(5) .
C17 C18 1.399(5) .
C17 C22 1.400(5) .
C18 C19 1.381(5) .
C18 H18 0.9500 .
C19 C20 1.375(5) .
C19 H19 0.9500 .
C20 F1 1.360(4) .
C20 C21 1.372(5) .
C21 C22 1.380(5) .
C21 H21 0.9500 .
C22 H22 0.9500 .
C23 N4 1.451(4) .
C23 H23A 0.9900 .
C23 H23B 0.9900 .
C24 N17 1.451(4) .
C24 H24A 0.9900 .
C24 H24B 0.9900 .
C25 O1 1.211(4) .
C25 N4 1.376(4) .
C25 C31 1.380(4) .
C26 O2 1.210(4) .
C26 N16 1.376(4) .
C26 N17 1.396(4) .
C27 N17 1.441(4) .
C27 N4 1.448(4) .
C27 C28 1.542(5) .
C27 C32 1.575(4) .
C28 O3 1.202(4) .
C28 O4 1.325(4) .
C29 O4 1.470(4) .
C29 C30 1.500(5) .
C29 H29A 0.9900 .
C29 H29B 0.9900 .
C30 H30A 0.9800 .
C30 H30B 0.9800 .
C30 H30C 0.9800 .
C31 C32 1.454(4) .
C31 C36 1.470(4) .
C32 N16 1.439(4) .
C32 C33 1.539(5) .
C33 O5 1.201(4) .
C33 O6 1.327(4) .
C34 C35 1.469(11) .
C34 O6 1.471(4) .
C34 C35' 1.525(12) .
C34 H34A 0.9900 .
C34 H34B 0.9900 .
C34 H34C 0.9900 .
C34 H34D 0.9899 .
C35 H35A 0.9800 .
C35 H35B 0.9800 .
C35 H35C 0.9800 .
C35' H35D 0.9800 .
C35' H35E 0.9800 .
C35' H35F 0.9800 .
C36 C38 1.521(5) .
C36 H36A 0.9900 .
C36 H36B 0.9900 .
C37 N16 1.451(4) .
C37 C39 1.522(5) .
C37 H37A 0.9900 .
C37 H37B 0.9900 .
C38 C39 1.394(5) .
C38 C43 1.405(5) .
C39 C40 1.399(5) .
C40 O7 1.372(4) .
C40 C41 1.398(5) .
C41 C42 1.372(5) .
C41 H41 0.9500 .
C42 C43 1.383(5) .
C42 H42 0.9500 .
C43 O8 1.384(4) .
C44 O7 1.422(4) .
C44 H44A 0.9800 .
C44 H44B 0.9800 .
C44 H44C 0.9800 .
C45 O8 1.442(4) .
C45 H45A 0.9800 .
C45 H45B 0.9800 .
C45 H45C 0.9800 .
C47 Cl4 1.724(10) .
C47 Cl4 1.795(10) 2_565
C47 C47 2.009(19) 2_565
C47 H47A 0.9621 .
C47 H47B 0.9599 .
Cl4 C47 1.795(10) 2_565
C46 Cl5 1.752(11) .
C46 Cl6 1.753(12) .
C46 H46A 0.9900 .
C46 H46B 0.9900 .
C46' Cl6' 1.744(12) .
C46' Cl5' 1.779(12) .
C46' H46C 0.9900 .
C46' H46D 0.9900 .
C48 O9 1.427(11) .
C48 H48A 0.9800 .
C48 H48B 0.9800 .
C48 H48C 0.9800 .
O9 H9 0.8400 .

loop_
_geom_torsion_atom_site_label_1
_geom_torsion_atom_site_label_2
_geom_torsion_atom_site_label_3
_geom_torsion_atom_site_label_4
_geom_torsion
_geom_torsion_site_symmetry_1
_geom_torsion_site_symmetry_4
C6 C1 C2 C3 1.8(5) . .
F2 C1 C2 C3 -177.8(3) . .
C1 C2 C3 C4 -0.4(5) . .
C2 C3 C4 C5 -1.3(5) . .
C2 C3 C4 C7 177.2(3) . .
C3 C4 C5 C6 1.7(5) . .
C7 C4 C5 C6 -176.8(3) . .
F2 C1 C6 C5 178.2(3) . .
C2 C1 C6 C5 -1.4(5) . .
C4 C5 C6 C1 -0.4(5) . .
C3 C4 C7 C8 -14(5) . .
C5 C4 C7 C8 165(5) . .
C4 C7 C8 C9 130(9) . .
C7 C8 C9 C14 73(10) . .
C7 C8 C9 C10 -108(10) . .
C14 C9 C10 C11 -1.9(5) . .
C8 C9 C10 C11 178.4(3) . .
C14 C9 C10 C23 176.2(3) . .
C8 C9 C10 C23 -3.6(4) . .
C9 C10 C11 C12 0.0(4) . .
C23 C10 C11 C12 -178.0(3) . .
C9 C10 C11 C24 176.9(3) . .
C23 C10 C11 C24 -1.2(4) . .
C10 C11 C12 C13 1.4(5) . .
C24 C11 C12 C13 -175.4(3) . .
C10 C11 C12 C15 179.6(3) . .
C24 C11 C12 C15 2.8(4) . .
C11 C12 C13 C14 -1.1(5) . .
C15 C12 C13 C14 -179.3(3) . .
C12 C13 C14 C9 -0.8(5) . .
C10 C9 C14 C13 2.3(5) . .
C8 C9 C14 C13 -178.0(3) . .
C13 C12 C15 C16 -95(25) . .
C11 C12 C15 C16 87(25) . .
C12 C15 C16 C17 19(31) . .
C15 C16 C17 C18 -45(9) . .
C15 C16 C17 C22 133(8) . .
C22 C17 C18 C19 -0.7(5) . .
C16 C17 C18 C19 177.2(3) . .
C17 C18 C19 C20 0.5(5) . .
C18 C19 C20 F1 179.8(3) . .
C18 C19 C20 C21 0.0(6) . .
F1 C20 C21 C22 -180.0(3) . .
C19 C20 C21 C22 -0.2(6) . .
C20 C21 C22 C17 -0.1(5) . .
C18 C17 C22 C21 0.6(5) . .
C16 C17 C22 C21 -177.4(3) . .
C11 C10 C23 N4 -57.9(4) . .
C9 C10 C23 N4 124.1(3) . .
C10 C11 C24 N17 61.7(4) . .
C12 C11 C24 N17 -121.4(3) . .
N17 C27 C28 O3 133.9(3) . .
N4 C27 C28 O3 6.5(4) . .
C32 C27 C28 O3 -109.2(3) . .
N17 C27 C28 O4 -47.1(3) . .
N4 C27 C28 O4 -174.4(2) . .
C32 C27 C28 O4 69.8(3) . .
O1 C25 C31 C32 169.7(3) . .
N4 C25 C31 C32 -12.7(3) . .
O1 C25 C31 C36 16.9(5) . .
N4 C25 C31 C36 -165.5(3) . .
C25 C31 C32 N16 -96.2(3) . .
C36 C31 C32 N16 56.5(4) . .
C25 C31 C32 C33 136.9(3) . .
C36 C31 C32 C33 -70.5(4) . .
C25 C31 C32 C27 14.1(3) . .
C36 C31 C32 C27 166.7(3) . .
N17 C27 C32 N16 -10.0(3) . .
N4 C27 C32 N16 108.5(3) . .
C28 C27 C32 N16 -131.5(3) . .
N17 C27 C32 C31 -128.4(2) . .
N4 C27 C32 C31 -9.8(3) . .
C28 C27 C32 C31 110.1(3) . .
N17 C27 C32 C33 110.6(3) . .
N4 C27 C32 C33 -130.8(3) . .
C28 C27 C32 C33 -10.9(4) . .
N16 C32 C33 O5 1.8(4) . .
C31 C32 C33 O5 130.1(3) . .
C27 C32 C33 O5 -114.0(4) . .
N16 C32 C33 O6 -178.3(2) . .
C31 C32 C33 O6 -50.1(3) . .
C27 C32 C33 O6 65.9(3) . .
C25 C31 C36 C38 76.7(4) . .
C32 C31 C36 C38 -73.6(4) . .
C31 C36 C38 C39 57.7(4) . .
C31 C36 C38 C43 -125.4(3) . .
C43 C38 C39 C40 -0.2(4) . .
C36 C38 C39 C40 176.7(3) . .
C43 C38 C39 C37 -177.8(3) . .
C36 C38 C39 C37 -0.9(4) . .
N16 C37 C39 C38 -56.3(4) . .
N16 C37 C39 C40 126.0(3) . .
C38 C39 C40 O7 -178.0(3) . .
C37 C39 C40 O7 -0.3(4) . .
C38 C39 C40 C41 0.6(5) . .
C37 C39 C40 C41 178.3(3) . .
O7 C40 C41 C42 177.7(3) . .
C39 C40 C41 C42 -0.8(5) . .
C40 C41 C42 C43 0.6(5) . .
C41 C42 C43 O8 -177.9(3) . .
C41 C42 C43 C38 -0.1(5) . .
C39 C38 C43 C42 0.0(4) . .
C36 C38 C43 C42 -177.1(3) . .
C39 C38 C43 O8 177.9(3) . .
C36 C38 C43 O8 0.9(4) . .
Cl4 C47 Cl4 C47 0.0 2_565 2_565
O1 C25 N4 C27 -176.9(3) . .
C31 C25 N4 C27 5.5(3) . .
O1 C25 N4 C23 -6.4(5) . .
C31 C25 N4 C23 176.0(3) . .
N17 C27 N4 C25 113.7(3) . .
C28 C27 N4 C25 -120.5(3) . .
C32 C27 N4 C25 3.1(3) . .
N17 C27 N4 C23 -56.8(4) . .
C28 C27 N4 C23 69.0(3) . .
C32 C27 N4 C23 -167.4(3) . .
C10 C23 N4 C25 -93.5(3) . .
C10 C23 N4 C27 76.0(4) . .
O2 C26 N16 C32 -173.2(3) . .
N17 C26 N16 C32 9.4(3) . .
O2 C26 N16 C37 -3.2(5) . .
N17 C26 N16 C37 179.4(3) . .
C31 C32 N16 C26 110.9(3) . .
C33 C32 N16 C26 -122.0(3) . .
C27 C32 N16 C26 0.7(3) . .
C31 C32 N16 C37 -59.1(4) . .
C33 C32 N16 C37 68.0(4) . .
C27 C32 N16 C37 -169.3(3) . .
C39 C37 N16 C26 -93.0(4) . .
C39 C37 N16 C32 76.0(4) . .
O2 C26 N17 C27 165.8(3) . .
N16 C26 N17 C27 -16.7(3) . .
O2 C26 N17 C24 16.1(5) . .
N16 C26 N17 C24 -166.5(3) . .
N4 C27 N17 C26 -93.8(3) . .
C28 C27 N17 C26 140.9(3) . .
C32 C27 N17 C26 16.6(3) . .
N4 C27 N17 C24 56.0(4) . .
C28 C27 N17 C24 -69.2(3) . .
C32 C27 N17 C24 166.4(2) . .
C11 C24 N17 C26 69.7(4) . .
C11 C24 N17 C27 -77.3(4) . .
O3 C28 O4 C29 -2.1(5) . .
C27 C28 O4 C29 178.9(2) . .
C30 C29 O4 C28 -81.8(4) . .
O5 C33 O6 C34 1.8(5) . .
C32 C33 O6 C34 -178.1(3) . .
C35 C34 O6 C33 -82.5(11) . .
C35' C34 O6 C33 -113.8(9) . .
C41 C40 O7 C44 7.0(5) . .
C39 C40 O7 C44 -174.4(3) . .
C42 C43 O8 C45 1.9(4) . .
C38 C43 O8 C45 -176.0(3) . .
